data_7224703
loop_
_publ_author_name
'Shen, Fang-Fang'
'Wang, Chuan-Zeng'
'Zhao, Wen-Xuan'
'Zhang, Yun-Qian'
'Xue, Sai-Feng'
'Zhu, Qian-Jiang'
'Tao, Zhu'
'Lindoy, Leonard F.'
'Wei, Gang'

_publ_section_title
;
 Coordination of alkaline-earth metal cations to a symmetrical
 octamethyl-substituted cucurbituril in the presence of polychlorido
 cadmium(ii) anions
;
_journal_issue 26
_journal_name_full CrystEngComm
_journal_page_first 4988
_journal_paper_doi 10.1039/C6CE00255B
_journal_volume 18
_journal_year 2016
_chemical_formula_moiety 'C44 H66 Ba2 N24 O19, Cd Cl4, 2Cl, 32(H2 O)'
_chemical_formula_sum 'C44 H130 Ba2 Cd Cl6 N24 O51'
_chemical_formula_weight 2411.50
_chemical_name_systematic
;
 ?
;
_space_group_IT_number 2
_symmetry_cell_setting triclinic
_symmetry_space_group_name_Hall '-P 1'
_symmetry_space_group_name_H-M 'P -1'
_atom_sites_solution_hydrogens geom
_atom_sites_solution_primary direct
_atom_sites_solution_secondary difmap
_audit_creation_method SHELXL-97
_audit_update_record
;
2016-03-17 deposited with the CCDC.
2016-03-23 downloaded from the CCDC.
;
_cell_angle_alpha 92.786(3)
_cell_angle_beta 105.910(3)
_cell_angle_gamma 116.818(3)
_cell_formula_units_Z 2
_cell_length_a 15.676(3)
_cell_length_b 17.177(4)
_cell_length_c 20.200(4)
_cell_measurement_reflns_used 3910
_cell_measurement_temperature 223(2)
_cell_measurement_theta_max 27.41
_cell_measurement_theta_min 2.11
_cell_volume 4573.2(17)
_computing_structure_refinement 'SHELXL-97 (Sheldrick, 1997)'
_diffrn_ambient_temperature 223(2)
_diffrn_measured_fraction_theta_full 0.964
_diffrn_measured_fraction_theta_max 0.964
_diffrn_measurement_device_type 'Bruker Smart Apex2 CCD Detector'
_diffrn_measurement_method '\f and \w scan'
_diffrn_radiation_monochromator graphite
_diffrn_radiation_source 'fine-focus sealed tube'
_diffrn_radiation_type MoK\a
_diffrn_radiation_wavelength 0.71073
_diffrn_reflns_av_R_equivalents 0.0590
_diffrn_reflns_av_sigmaI/netI 0.1288
_diffrn_reflns_limit_h_max 18
_diffrn_reflns_limit_h_min -18
_diffrn_reflns_limit_k_max 20
_diffrn_reflns_limit_k_min -20
_diffrn_reflns_limit_l_max 23
_diffrn_reflns_limit_l_min -23
_diffrn_reflns_number 30968
_diffrn_reflns_theta_full 25.00
_diffrn_reflns_theta_max 25.00
_diffrn_reflns_theta_min 1.07
_exptl_absorpt_coefficient_mu 1.367
_exptl_absorpt_correction_T_max 0.7622
_exptl_absorpt_correction_T_min 0.6926
_exptl_absorpt_correction_type multi-scan
_exptl_absorpt_process_details 'SADABS (Bruker, 2008)'
_exptl_crystal_colour colorless
_exptl_crystal_density_diffrn 1.751
_exptl_crystal_density_method 'not measured'
_exptl_crystal_description prism
_exptl_crystal_F_000 2464
_exptl_crystal_size_max 0.29
_exptl_crystal_size_mid 0.25
_exptl_crystal_size_min 0.21
_platon_squeeze_details
;
;
_refine_diff_density_max 1.195
_refine_diff_density_min -0.719
_refine_diff_density_rms 0.094
_refine_ls_extinction_method none
_refine_ls_goodness_of_fit_ref 0.818
_refine_ls_hydrogen_treatment constr
_refine_ls_matrix_type full
_refine_ls_number_parameters 875
_refine_ls_number_reflns 15541
_refine_ls_number_restraints 0
_refine_ls_restrained_S_all 0.818
_refine_ls_R_factor_all 0.1135
_refine_ls_R_factor_gt 0.0594
_refine_ls_shift/su_max 0.001
_refine_ls_shift/su_mean 0.000
_refine_ls_structure_factor_coef Fsqd
_refine_ls_weighting_details 'calc w=1/[\s^2^(Fo^2^)+(0.0853P)^2^+0.0000P] where P=(Fo^2^+2Fc^2^)/3'
_refine_ls_weighting_scheme calc
_refine_ls_wR_factor_gt 0.1469
_refine_ls_wR_factor_ref 0.1651
_reflns_number_gt 7163
_reflns_number_total 15541
_reflns_threshold_expression >2sigma(I)
_cod_data_source_file c6ce00255b2.cif
_cod_data_source_block complex3
_cod_depositor_comments 'Adding full bibliography for 7224701--7224703.cif.'
_cod_original_cell_volume 4573.3(16)
_cod_database_code 7224703

loop_
_symmetry_equiv_pos_as_xyz
'x, y, z'
'-x, -y, -z'

loop_
_atom_site_label
_atom_site_type_symbol
_atom_site_fract_x
_atom_site_fract_y
_atom_site_fract_z
_atom_site_U_iso_or_equiv
_atom_site_adp_type
_atom_site_occupancy
_atom_site_symmetry_multiplicity
_atom_site_calc_flag
_atom_site_refinement_flags
_atom_site_disorder_group
Cl5 Cl 0.4881(3) 0.7783(3) 0.4730(2) 0.1669(15) Uani 1 1 d . .
Cl6 Cl 0.2575(4) 0.5551(5) 0.2380(2) 0.301(4) Uani 1 1 d . .
O1W O 1.0003(4) 0.6357(4) 0.5440(3) 0.0797(16) Uani 1 1 d . .
O2W O 0.8454(4) 0.5104(4) 0.3931(3) 0.0759(16) Uani 1 1 d . .
O3W O 0.8474(5) 0.3779(4) 0.5087(3) 0.093(2) Uani 1 1 d . .
O4W O 0.7056(4) 0.4080(4) 0.6034(3) 0.0915(19) Uani 1 1 d . .
O5W O 0.3461(5) 0.2431(4) -0.0338(3) 0.104(2) Uani 1 1 d . .
O6W O 0.7477(4) 0.6435(4) -0.0326(3) 0.0952(19) Uani 1 1 d . .
O7W O 0.5639(5) 0.4348(5) -0.0398(3) 0.112(2) Uani 1 1 d . .
Ba1 Ba 0.80352(3) 0.51603(3) 0.52184(2) 0.06097(17) Uani 1 1 d . .
Ba3 Ba 0.45813(6) 0.40283(5) 0.06473(4) 0.0524(3) Uani 0.5714(11) 1 d P 1
Ba4 Ba 0.65050(8) 0.59797(8) 0.06710(6) 0.0597(4) Uani 0.4286(11) 1 d P 2
Cd1 Cd 0.95630(5) 0.82318(4) 0.63777(4) 0.0887(2) Uani 1 1 d . .
Cl1 Cl 0.84296(14) 0.66835(13) 0.64442(11) 0.0675(6) Uani 1 1 d . .
Cl2 Cl 0.8630(2) 0.88440(17) 0.56167(13) 0.0981(8) Uani 1 1 d . .
Cl3 Cl 1.1095(2) 0.8415(2) 0.6151(2) 0.1666(16) Uani 1 1 d . .
Cl4 Cl 1.0183(3) 0.9032(2) 0.76079(18) 0.1688(16) Uani 1 1 d . .
C1 C 1.0320(5) 0.7121(5) 0.3498(4) 0.057(2) Uani 1 1 d . .
C2 C 1.0636(5) 0.7702(5) 0.2521(4) 0.0517(18) Uani 1 1 d . .
C3 C 1.0256(5) 0.8230(5) 0.2880(4) 0.0482(18) Uani 1 1 d . .
C4 C 0.9090(6) 0.7499(5) 0.1734(4) 0.0492(18) Uani 1 1 d . .
C5 C 0.9778(5) 0.8068(5) 0.4016(4) 0.063(2) Uani 1 1 d . .
H5A H 1.0171 0.8719 0.4150 0.076 Uiso 1 1 calc R .
H5B H 0.9988 0.7827 0.4422 0.076 Uiso 1 1 calc R .
C6 C 0.8739(5) 0.8525(4) 0.2362(4) 0.0523(19) Uani 1 1 d . .
H6A H 0.8365 0.8518 0.1883 0.063 Uiso 1 1 calc R .
H6B H 0.9195 0.9149 0.2598 0.063 Uiso 1 1 calc R .
C7 C 0.8151(5) 0.7271(4) 0.4226(4) 0.0453(17) Uani 1 1 d . .
C8 C 0.8235(5) 0.8300(5) 0.3475(4) 0.0485(18) Uani 1 1 d . .
C9 C 0.7134(5) 0.7818(5) 0.3553(4) 0.0504(18) Uani 1 1 d . .
C10 C 0.7017(5) 0.7483(5) 0.2368(5) 0.0529(19) Uani 1 1 d . .
C11 C 0.6573(5) 0.6912(5) 0.4484(3) 0.0513(18) Uani 1 1 d . .
H11A H 0.6956 0.6906 0.4955 0.062 Uiso 1 1 calc R .
H11B H 0.6283 0.7302 0.4537 0.062 Uiso 1 1 calc R .
C12 C 0.5427(5) 0.6710(4) 0.2624(4) 0.0491(18) Uani 1 1 d . .
H12A H 0.5164 0.6579 0.2109 0.059 Uiso 1 1 calc R .
H12B H 0.5141 0.7050 0.2793 0.059 Uiso 1 1 calc R .
C13 C 0.5699(5) 0.5280(5) 0.4401(4) 0.0449(17) Uani 1 1 d . .
C14 C 0.4890(5) 0.5797(4) 0.3539(3) 0.0436(17) Uani 1 1 d . .
H14 H 0.4532 0.6128 0.3607 0.052 Uiso 1 1 calc R .
C15 C 0.4215(5) 0.4788(4) 0.3454(3) 0.0417(16) Uani 1 1 d . .
H15 H 0.3569 0.4650 0.3532 0.050 Uiso 1 1 calc R .
C16 C 0.4516(5) 0.5049(5) 0.2408(4) 0.0472(18) Uani 1 1 d . .
C17 C 0.4542(5) 0.3661(5) 0.4124(4) 0.0509(18) Uani 1 1 d . .
H17A H 0.4953 0.3701 0.4601 0.061 Uiso 1 1 calc R .
H17B H 0.3833 0.3382 0.4105 0.061 Uiso 1 1 calc R .
C18 C 0.3290(5) 0.3504(5) 0.2381(3) 0.0496(18) Uani 1 1 d . .
H18A H 0.2747 0.3288 0.2588 0.060 Uiso 1 1 calc R .
H18B H 0.2990 0.3503 0.1887 0.060 Uiso 1 1 calc R .
C19 C 0.5572(5) 0.3111(5) 0.3729(4) 0.0490(18) Uani 1 1 d . .
C20 C 0.3851(5) 0.2469(4) 0.3015(4) 0.0443(17) Uani 1 1 d . .
C21 C 0.4359(5) 0.1929(5) 0.2781(4) 0.0481(18) Uani 1 1 d . .
C22 C 0.3846(5) 0.2578(4) 0.1852(4) 0.0468(17) Uani 1 1 d . .
C23 C 0.6193(5) 0.2202(5) 0.3306(4) 0.058(2) Uani 1 1 d . .
H23A H 0.5880 0.1558 0.3287 0.070 Uiso 1 1 calc R .
H23B H 0.6709 0.2497 0.3771 0.070 Uiso 1 1 calc R .
C24 C 0.4438(5) 0.1558(5) 0.1537(4) 0.0568(19) Uani 1 1 d . .
H24A H 0.4038 0.1533 0.1061 0.068 Uiso 1 1 calc R .
H24B H 0.4217 0.0944 0.1602 0.068 Uiso 1 1 calc R .
C25 C 0.7723(6) 0.2937(5) 0.2980(4) 0.0481(18) Uani 1 1 d . .
C26 C 0.6273(5) 0.1844(5) 0.2055(4) 0.0520(19) Uani 1 1 d . .
C27 C 0.7195(5) 0.2292(5) 0.1795(3) 0.0486(18) Uani 1 1 d . .
C28 C 0.5907(6) 0.2599(5) 0.1201(4) 0.0534(19) Uani 1 1 d . .
C29 C 0.9114(5) 0.3255(5) 0.2498(4) 0.0528(19) Uani 1 1 d . .
H29A H 0.9511 0.3275 0.2974 0.063 Uiso 1 1 calc R .
H29B H 0.9209 0.2890 0.2167 0.063 Uiso 1 1 calc R .
C30 C 0.7469(5) 0.3376(5) 0.0928(3) 0.0528(19) Uani 1 1 d . .
H30A H 0.7718 0.3032 0.0714 0.063 Uiso 1 1 calc R .
H30B H 0.7018 0.3483 0.0546 0.063 Uiso 1 1 calc R .
C31 C 1.0143(5) 0.4891(5) 0.2883(4) 0.0541(19) Uani 1 1 d . .
C32 C 0.9345(5) 0.4339(5) 0.1675(3) 0.0476(18) Uani 1 1 d . .
H32 H 0.9528 0.4011 0.1372 0.057 Uiso 1 1 calc R .
C33 C 1.0040(5) 0.5351(5) 0.1811(3) 0.0505(19) Uani 1 1 d . .
H33 H 1.0605 0.5499 0.1625 0.061 Uiso 1 1 calc R .
C34 C 0.8391(6) 0.5027(5) 0.1154(4) 0.0517(19) Uani 1 1 d . .
C35 C 1.1158(5) 0.6508(5) 0.2966(4) 0.063(2) Uani 1 1 d . .
H35A H 1.1691 0.6759 0.2752 0.076 Uiso 1 1 calc R .
H35B H 1.1472 0.6473 0.3447 0.076 Uiso 1 1 calc R .
C36 C 0.9720(6) 0.6566(6) 0.1310(4) 0.062(2) Uani 1 1 d . .
H36A H 0.9259 0.6540 0.0859 0.074 Uiso 1 1 calc R .
H36B H 1.0391 0.6775 0.1263 0.074 Uiso 1 1 calc R .
C37 C 1.1640(6) 0.8246(5) 0.2380(5) 0.079(3) Uani 1 1 d . .
H37A H 1.1565 0.8636 0.2064 0.118 Uiso 1 1 calc R .
H37B H 1.1814 0.7844 0.2167 0.118 Uiso 1 1 calc R .
H37C H 1.2174 0.8600 0.2820 0.118 Uiso 1 1 calc R .
C38 C 1.1031(6) 0.9237(5) 0.3159(4) 0.075(2) Uani 1 1 d . .
H38A H 1.1624 0.9304 0.3525 0.112 Uiso 1 1 calc R .
H38B H 1.0723 0.9531 0.3350 0.112 Uiso 1 1 calc R .
H38C H 1.1231 0.9503 0.2777 0.112 Uiso 1 1 calc R .
C39 C 0.8820(6) 0.9292(5) 0.3815(5) 0.079(3) Uani 1 1 d . .
H39A H 0.8939 0.9360 0.4317 0.118 Uiso 1 1 calc R .
H39B H 0.8427 0.9577 0.3611 0.118 Uiso 1 1 calc R .
H39C H 0.9464 0.9568 0.3732 0.118 Uiso 1 1 calc R .
C40 C 0.6746(6) 0.8428(5) 0.3747(5) 0.076(2) Uani 1 1 d . .
H40A H 0.6686 0.8764 0.3382 0.114 Uiso 1 1 calc R .
H40B H 0.7216 0.8835 0.4189 0.114 Uiso 1 1 calc R .
H40C H 0.6088 0.8075 0.3797 0.114 Uiso 1 1 calc R .
C41 C 0.2870(6) 0.1903(5) 0.3146(4) 0.068(2) Uani 1 1 d . .
H41A H 0.2367 0.1495 0.2713 0.102 Uiso 1 1 calc R .
H41B H 0.2631 0.2282 0.3307 0.102 Uiso 1 1 calc R .
H41C H 0.2982 0.1566 0.3500 0.102 Uiso 1 1 calc R .
C42 C 0.3902(6) 0.0964(5) 0.2849(5) 0.078(3) Uani 1 1 d . .
H42A H 0.4020 0.0930 0.3341 0.118 Uiso 1 1 calc R .
H42B H 0.4214 0.0678 0.2653 0.118 Uiso 1 1 calc R .
H42C H 0.3179 0.0663 0.2597 0.118 Uiso 1 1 calc R .
C43 C 0.5936(6) 0.0871(5) 0.2104(5) 0.082(3) Uani 1 1 d . .
H43A H 0.6488 0.0829 0.2433 0.123 Uiso 1 1 calc R .
H43B H 0.5751 0.0526 0.1645 0.123 Uiso 1 1 calc R .
H43C H 0.5356 0.0641 0.2266 0.123 Uiso 1 1 calc R .
C44 C 0.7410(6) 0.1679(6) 0.1361(4) 0.078(2) Uani 1 1 d . .
H44A H 0.7600 0.1314 0.1654 0.117 Uiso 1 1 calc R .
H44B H 0.7959 0.2040 0.1192 0.117 Uiso 1 1 calc R .
H44C H 0.6806 0.1299 0.0964 0.117 Uiso 1 1 calc R .
N1 N 1.0722(4) 0.7108(4) 0.2989(3) 0.0491(15) Uani 1 1 d . .
N2 N 1.0025(4) 0.7779(4) 0.3447(3) 0.0494(15) Uani 1 1 d . .
N3 N 0.9788(4) 0.7208(4) 0.1845(3) 0.0546(15) Uani 1 1 d . .
N4 N 0.9346(4) 0.8102(4) 0.2321(3) 0.0500(15) Uani 1 1 d . .
N5 N 0.8698(4) 0.7799(4) 0.3853(3) 0.0455(14) Uani 1 1 d . .
N6 N 0.7269(4) 0.7283(4) 0.4090(3) 0.0529(15) Uani 1 1 d . .
N7 N 0.8014(4) 0.8117(4) 0.2731(3) 0.0493(15) Uani 1 1 d . .
N8 N 0.6524(4) 0.7252(4) 0.2855(3) 0.0445(14) Uani 1 1 d . .
N9 N 0.5751(4) 0.6016(4) 0.4157(3) 0.0423(13) Uani 1 1 d . .
N10 N 0.4841(4) 0.4554(4) 0.3994(3) 0.0446(14) Uani 1 1 d . .
N11 N 0.5090(4) 0.5868(4) 0.2874(3) 0.0459(14) Uani 1 1 d . .
N12 N 0.4047(4) 0.4421(4) 0.2747(3) 0.0450(14) Uani 1 1 d . .
N13 N 0.4644(4) 0.3099(4) 0.3643(3) 0.0465(14) Uani 1 1 d . .
N14 N 0.5423(4) 0.2473(4) 0.3225(3) 0.0513(15) Uani 1 1 d . .
N15 N 0.3699(4) 0.2901(4) 0.2417(3) 0.0459(14) Uani 1 1 d . .
N16 N 0.4197(4) 0.2007(4) 0.2041(3) 0.0507(15) Uani 1 1 d . .
N17 N 0.6693(4) 0.2411(4) 0.2766(3) 0.0525(15) Uani 1 1 d . .
N18 N 0.8045(4) 0.2830(4) 0.2436(3) 0.0488(15) Uani 1 1 d . .
N19 N 0.5507(4) 0.1966(4) 0.1583(3) 0.0522(15) Uani 1 1 d . .
N20 N 0.6890(4) 0.2849(4) 0.1348(3) 0.0505(15) Uani 1 1 d . .
N21 N 0.9491(4) 0.4132(4) 0.2365(3) 0.0509(15) Uani 1 1 d . .
N22 N 1.0404(4) 0.5615(4) 0.2569(3) 0.0510(15) Uani 1 1 d . .
N23 N 0.8328(4) 0.4228(4) 0.1328(3) 0.0522(15) Uani 1 1 d . .
N24 N 0.9374(4) 0.5691(4) 0.1452(3) 0.0510(15) Uani 1 1 d . .
O1 O 1.0239(4) 0.6655(4) 0.3948(3) 0.0670(15) Uani 1 1 d . .
O2 O 0.8409(4) 0.6845(3) 0.4624(3) 0.0632(14) Uani 1 1 d . .
O3 O 0.6323(3) 0.5277(3) 0.4930(2) 0.0527(12) Uani 1 1 d . .
O4 O 0.6364(3) 0.3638(3) 0.4200(2) 0.0556(13) Uani 1 1 d . .
O5 O 0.8266(4) 0.3422(3) 0.3545(3) 0.0619(14) Uani 1 1 d . .
O6 O 1.0445(3) 0.4906(3) 0.3514(3) 0.0590(13) Uani 1 1 d . .
O7 O 0.8370(4) 0.7267(3) 0.1210(3) 0.0584(13) Uani 1 1 d . .
O8 O 0.6644(4) 0.7188(3) 0.1734(3) 0.0631(14) Uani 1 1 d . .
O9 O 0.4462(3) 0.4953(3) 0.1787(3) 0.0592(13) Uani 1 1 d . .
O10 O 0.3665(3) 0.2758(3) 0.1268(3) 0.0591(13) Uani 1 1 d . .
O11 O 0.5426(3) 0.2870(3) 0.0781(3) 0.0656(14) Uani 1 1 d . .
O12 O 0.7687(4) 0.5116(3) 0.0814(3) 0.0649(14) Uani 1 1 d . .

loop_
_atom_site_aniso_label
_atom_site_aniso_U_11
_atom_site_aniso_U_22
_atom_site_aniso_U_33
_atom_site_aniso_U_23
_atom_site_aniso_U_13
_atom_site_aniso_U_12
Cl5 0.164(3) 0.169(3) 0.246(4) 0.107(3) 0.129(3) 0.104(3)
Cl6 0.286(6) 0.717(13) 0.126(3) 0.147(5) 0.099(4) 0.405(8)
O1W 0.058(3) 0.114(5) 0.070(4) 0.026(3) 0.023(3) 0.042(3)
O2W 0.079(4) 0.082(4) 0.066(4) 0.019(3) 0.028(3) 0.036(3)
O3W 0.115(5) 0.160(6) 0.059(4) 0.033(4) 0.029(3) 0.110(5)
O4W 0.084(4) 0.129(5) 0.091(4) 0.036(4) 0.037(4) 0.070(4)
O5W 0.119(5) 0.086(4) 0.067(4) 0.014(3) -0.006(4) 0.038(4)
O6W 0.072(4) 0.137(6) 0.071(4) 0.037(4) 0.017(3) 0.049(4)
O7W 0.114(5) 0.149(6) 0.103(5) 0.033(5) 0.057(4) 0.078(5)
Ba1 0.0535(3) 0.0732(4) 0.0546(3) 0.0015(3) 0.0191(2) 0.0298(3)
Ba3 0.0570(5) 0.0615(6) 0.0384(5) 0.0181(4) 0.0165(4) 0.0272(5)
Ba4 0.0493(7) 0.0711(8) 0.0524(7) 0.0053(6) 0.0019(5) 0.0333(6)
Cd1 0.0777(5) 0.0673(5) 0.1115(6) 0.0187(4) 0.0293(4) 0.0283(4)
Cl1 0.0605(12) 0.0646(13) 0.0704(14) 0.0021(11) 0.0276(11) 0.0223(11)
Cl2 0.1087(19) 0.0896(18) 0.0841(18) 0.0062(14) 0.0242(15) 0.0439(16)
Cl3 0.112(2) 0.098(2) 0.311(5) 0.045(3) 0.115(3) 0.042(2)
Cl4 0.204(4) 0.102(2) 0.107(3) -0.010(2) 0.005(2) 0.027(2)
C1 0.036(4) 0.069(6) 0.064(5) 0.016(5) 0.013(4) 0.025(4)
C2 0.040(4) 0.070(5) 0.043(4) 0.016(4) 0.014(4) 0.025(4)
C3 0.044(4) 0.050(5) 0.054(5) 0.015(4) 0.026(4) 0.019(4)
C4 0.055(5) 0.050(5) 0.044(5) 0.016(4) 0.019(4) 0.025(4)
C5 0.052(5) 0.092(6) 0.052(5) 0.007(4) 0.013(4) 0.044(5)
C6 0.047(4) 0.044(4) 0.071(5) 0.021(4) 0.027(4) 0.021(4)
C7 0.044(4) 0.041(4) 0.059(5) 0.012(4) 0.018(4) 0.026(4)
C8 0.038(4) 0.067(5) 0.040(4) 0.016(4) 0.016(3) 0.023(4)
C9 0.045(4) 0.057(5) 0.048(5) 0.015(4) 0.011(4) 0.026(4)
C10 0.042(5) 0.047(5) 0.064(6) 0.019(4) 0.010(4) 0.021(4)
C11 0.063(5) 0.064(5) 0.036(4) 0.016(4) 0.026(4) 0.032(4)
C12 0.031(4) 0.051(5) 0.049(4) 0.006(4) 0.003(3) 0.014(4)
C13 0.042(4) 0.055(5) 0.043(5) 0.009(4) 0.019(4) 0.025(4)
C14 0.037(4) 0.052(5) 0.054(5) 0.013(4) 0.021(4) 0.028(4)
C15 0.042(4) 0.055(5) 0.037(4) 0.013(3) 0.020(3) 0.027(4)
C16 0.038(4) 0.053(5) 0.050(5) 0.005(4) 0.012(4) 0.024(4)
C17 0.052(4) 0.062(5) 0.044(4) 0.013(4) 0.023(4) 0.027(4)
C18 0.038(4) 0.061(5) 0.039(4) 0.011(4) 0.003(3) 0.021(4)
C19 0.036(4) 0.066(5) 0.046(5) 0.023(4) 0.022(4) 0.019(4)
C20 0.028(4) 0.045(4) 0.054(5) 0.015(4) 0.015(3) 0.011(3)
C21 0.047(4) 0.056(5) 0.050(5) 0.022(4) 0.020(4) 0.028(4)
C22 0.036(4) 0.045(4) 0.058(5) 0.015(4) 0.016(4) 0.019(4)
C23 0.066(5) 0.077(6) 0.051(5) 0.023(4) 0.017(4) 0.051(5)
C24 0.040(4) 0.056(5) 0.056(5) 0.000(4) 0.008(4) 0.013(4)
C25 0.047(5) 0.045(5) 0.065(5) 0.009(4) 0.021(4) 0.031(4)
C26 0.057(5) 0.059(5) 0.044(4) 0.003(4) 0.003(4) 0.039(4)
C27 0.049(4) 0.059(5) 0.039(4) 0.005(4) 0.007(4) 0.032(4)
C28 0.057(5) 0.068(5) 0.046(5) 0.018(4) 0.018(4) 0.037(5)
C29 0.051(5) 0.063(5) 0.054(5) 0.008(4) 0.016(4) 0.037(4)
C30 0.050(5) 0.063(5) 0.038(4) 0.002(4) 0.010(4) 0.025(4)
C31 0.034(4) 0.073(6) 0.054(5) 0.012(5) 0.005(4) 0.030(4)
C32 0.046(4) 0.065(5) 0.041(4) 0.008(4) 0.011(3) 0.037(4)
C33 0.041(4) 0.076(6) 0.037(4) 0.008(4) 0.007(3) 0.034(4)
C34 0.061(5) 0.062(5) 0.046(5) 0.015(4) 0.021(4) 0.038(5)
C35 0.030(4) 0.070(6) 0.083(6) 0.014(5) 0.013(4) 0.023(4)
C36 0.067(5) 0.102(7) 0.045(5) 0.028(5) 0.026(4) 0.058(5)
C37 0.075(6) 0.075(6) 0.108(7) 0.026(5) 0.057(6) 0.037(5)
C38 0.056(5) 0.077(6) 0.083(6) 0.005(5) 0.032(5) 0.022(5)
C39 0.086(6) 0.041(5) 0.098(7) 0.002(5) 0.035(5) 0.019(5)
C40 0.070(6) 0.069(6) 0.097(7) 0.005(5) 0.022(5) 0.044(5)
C41 0.071(6) 0.070(6) 0.078(6) 0.023(5) 0.039(5) 0.036(5)
C42 0.088(6) 0.059(6) 0.106(7) 0.032(5) 0.055(6) 0.036(5)
C43 0.092(7) 0.073(6) 0.085(7) 0.014(5) 0.022(5) 0.046(5)
C44 0.085(6) 0.089(7) 0.066(6) 0.002(5) 0.023(5) 0.049(5)
N1 0.039(3) 0.073(4) 0.039(3) 0.013(3) 0.014(3) 0.029(3)
N2 0.044(3) 0.065(4) 0.052(4) 0.023(3) 0.020(3) 0.034(3)
N3 0.051(4) 0.057(4) 0.055(4) 0.012(3) 0.016(3) 0.027(3)
N4 0.041(3) 0.054(4) 0.057(4) 0.015(3) 0.022(3) 0.021(3)
N5 0.040(3) 0.049(4) 0.056(4) 0.018(3) 0.024(3) 0.023(3)
N6 0.044(4) 0.058(4) 0.053(4) 0.010(3) 0.021(3) 0.020(3)
N7 0.059(4) 0.050(4) 0.053(4) 0.019(3) 0.027(3) 0.032(3)
N8 0.046(4) 0.048(4) 0.038(3) 0.011(3) 0.014(3) 0.022(3)
N9 0.038(3) 0.041(4) 0.041(3) 0.006(3) 0.016(3) 0.012(3)
N10 0.047(4) 0.054(4) 0.038(3) 0.018(3) 0.017(3) 0.027(3)
N11 0.040(3) 0.054(4) 0.044(4) 0.015(3) 0.017(3) 0.021(3)
N12 0.042(3) 0.047(4) 0.047(4) 0.015(3) 0.018(3) 0.020(3)
N13 0.042(3) 0.054(4) 0.043(4) 0.008(3) 0.016(3) 0.021(3)
N14 0.046(4) 0.053(4) 0.053(4) -0.003(3) 0.011(3) 0.027(3)
N15 0.050(4) 0.059(4) 0.039(3) 0.020(3) 0.016(3) 0.032(3)
N16 0.057(4) 0.050(4) 0.044(4) 0.002(3) 0.014(3) 0.026(3)
N17 0.052(4) 0.057(4) 0.048(4) 0.009(3) 0.010(3) 0.029(3)
N18 0.042(3) 0.058(4) 0.044(4) 0.005(3) 0.005(3) 0.028(3)
N19 0.055(4) 0.059(4) 0.044(4) 0.007(3) 0.013(3) 0.031(3)
N20 0.049(4) 0.067(4) 0.034(3) 0.008(3) 0.010(3) 0.029(3)
N21 0.055(4) 0.060(4) 0.038(4) 0.009(3) 0.006(3) 0.034(4)
N22 0.044(4) 0.067(4) 0.045(4) 0.017(3) 0.015(3) 0.029(3)
N23 0.038(3) 0.066(4) 0.051(4) 0.003(3) 0.011(3) 0.026(3)
N24 0.056(4) 0.056(4) 0.041(4) 0.014(3) 0.013(3) 0.028(4)
O1 0.061(3) 0.086(4) 0.063(4) 0.034(3) 0.022(3) 0.041(3)
O2 0.075(4) 0.074(4) 0.064(3) 0.026(3) 0.031(3) 0.050(3)
O3 0.055(3) 0.059(3) 0.043(3) 0.013(2) 0.013(3) 0.029(3)
O4 0.043(3) 0.074(4) 0.038(3) 0.001(3) 0.008(2) 0.023(3)
O5 0.053(3) 0.074(4) 0.041(3) -0.013(3) -0.005(3) 0.031(3)
O6 0.056(3) 0.074(4) 0.043(3) 0.010(3) 0.008(3) 0.033(3)
O7 0.052(3) 0.073(4) 0.050(3) 0.014(3) 0.010(3) 0.034(3)
O8 0.058(3) 0.083(4) 0.043(3) 0.017(3) 0.015(3) 0.031(3)
O9 0.062(3) 0.075(4) 0.043(3) 0.012(3) 0.015(3) 0.036(3)
O10 0.059(3) 0.069(4) 0.045(3) 0.019(3) 0.009(3) 0.031(3)
O11 0.052(3) 0.092(4) 0.060(3) 0.031(3) 0.017(3) 0.040(3)
O12 0.055(3) 0.089(4) 0.060(3) 0.020(3) 0.008(3) 0.048(3)

loop_
_atom_type_symbol
_atom_type_description
_atom_type_scat_dispersion_real
_atom_type_scat_dispersion_imag
_atom_type_scat_source
C C 0.0033 0.0016 'International Tables Vol C Tables 4.2.6.8 and 6.1.1.4'
H H 0.0000 0.0000 'International Tables Vol C Tables 4.2.6.8 and 6.1.1.4'
N N 0.0061 0.0033 'International Tables Vol C Tables 4.2.6.8 and 6.1.1.4'
O O 0.0106 0.0060 'International Tables Vol C Tables 4.2.6.8 and 6.1.1.4'
Ba Ba -0.3244 2.2819 'International Tables Vol C Tables 4.2.6.8 and 6.1.1.4'
Cd Cd -0.8075 1.2024 'International Tables Vol C Tables 4.2.6.8 and 6.1.1.4'
Cl Cl 0.1484 0.1585 'International Tables Vol C Tables 4.2.6.8 and 6.1.1.4'

loop_
_geom_angle_atom_site_label_1
_geom_angle_atom_site_label_2
_geom_angle_atom_site_label_3
_geom_angle
_geom_angle_site_symmetry_1
_geom_angle_site_symmetry_3
Ba3 O5W Ba4 58.31(12) . 2_665
Ba4 O6W Ba3 58.44(11) . 2_665
Ba4 O7W Ba3 68.72(14) . .
Ba4 O7W Ba3 54.57(13) . 2_665
Ba3 O7W Ba3 92.27(17) . 2_665
Ba4 O7W Ba4 92.62(17) . 2_665
Ba3 O7W Ba4 54.43(11) . 2_665
Ba3 O7W Ba4 67.04(13) 2_665 2_665
O3 Ba1 O1W 133.69(16) . .
O3 Ba1 O4W 77.73(14) . .
O1W Ba1 O4W 133.21(16) . .
O3 Ba1 O3W 134.85(17) . .
O1W Ba1 O3W 89.94(18) . .
O4W Ba1 O3W 78.04(17) . .
O3 Ba1 O2W 106.87(14) . .
O1W Ba1 O2W 70.68(15) . .
O4W Ba1 O2W 142.32(17) . .
O3W Ba1 O2W 72.82(15) . .
O3 Ba1 O4 68.86(13) . .
O1W Ba1 O4 140.02(14) . .
O4W Ba1 O4 76.75(16) . .
O3W Ba1 O4 68.82(16) . .
O2W Ba1 O4 70.79(14) . .
O3 Ba1 O6 137.78(13) . 2_766
O1W Ba1 O6 64.81(14) . 2_766
O4W Ba1 O6 69.50(15) . 2_766
O3W Ba1 O6 63.07(14) . 2_766
O2W Ba1 O6 115.35(14) . 2_766
O4 Ba1 O6 125.32(13) . 2_766
O3 Ba1 O2 72.56(13) . .
O1W Ba1 O2 63.95(15) . .
O4W Ba1 O2 144.35(14) . .
O3W Ba1 O2 137.47(15) . .
O2W Ba1 O2 67.18(14) . .
O4 Ba1 O2 109.35(14) . .
O6 Ba1 O2 123.29(14) 2_766 .
O3 Ba1 Cl1 73.22(10) . .
O1W Ba1 Cl1 78.78(12) . .
O4W Ba1 Cl1 81.08(14) . .
O3W Ba1 Cl1 138.36(12) . .
O2W Ba1 Cl1 136.50(11) . .
O4 Ba1 Cl1 139.20(9) . .
O6 Ba1 Cl1 75.98(10) 2_766 .
O2 Ba1 Cl1 71.89(10) . .
O10 Ba3 O5W 71.74(17) . .
O10 Ba3 O6W 68.50(16) . 2_665
O5W Ba3 O6W 73.1(2) . 2_665
O10 Ba3 O9 77.06(15) . .
O5W Ba3 O9 140.82(18) . .
O6W Ba3 O9 73.76(16) 2_665 .
O10 Ba3 O11 69.49(14) . .
O5W Ba3 O11 64.86(16) . .
O6W Ba3 O11 127.52(17) 2_665 .
O9 Ba3 O11 124.34(14) . .
O10 Ba3 O7W 139.91(18) . .
O5W Ba3 O7W 76.5(2) . .
O6W Ba3 O7W 124.01(17) 2_665 .
O9 Ba3 O7W 141.00(18) . .
O11 Ba3 O7W 75.29(16) . .
O10 Ba3 O7W 130.01(16) . 2_665
O5W Ba3 O7W 122.33(17) . 2_665
O6W Ba3 O7W 71.31(18) 2_665 2_665
O9 Ba3 O7W 63.99(15) . 2_665
O11 Ba3 O7W 159.72(16) . 2_665
O7W Ba3 O7W 87.73(17) . 2_665
O10 Ba3 Ba3 167.30(11) . 2_665
O5W Ba3 Ba3 102.34(13) . 2_665
O6W Ba3 Ba3 99.19(12) 2_665 2_665
O9 Ba3 Ba3 103.10(10) . 2_665
O11 Ba3 Ba3 118.85(10) . 2_665
O7W Ba3 Ba3 44.40(13) . 2_665
O7W Ba3 Ba3 43.32(12) 2_665 2_665
O7 Ba4 O6W 67.58(16) . .
O7 Ba4 O8 70.15(15) . .
O6W Ba4 O8 125.44(18) . .
O7 Ba4 O12 75.70(15) . .
O6W Ba4 O12 73.76(16) . .
O8 Ba4 O12 125.84(15) . .
O7 Ba4 O5W 72.14(16) . 2_665
O6W Ba4 O5W 73.1(2) . 2_665
O8 Ba4 O5W 62.10(16) . 2_665
O12 Ba4 O5W 140.48(18) . 2_665
O7 Ba4 O7W 129.98(16) . .
O6W Ba4 O7W 72.65(19) . .
O8 Ba4 O7W 159.49(16) . .
O12 Ba4 O7W 64.82(16) . .
O5W Ba4 O7W 123.09(18) 2_665 .
O7 Ba4 O7W 139.86(17) . 2_665
O6W Ba4 O7W 122.56(17) . 2_665
O8 Ba4 O7W 74.68(16) . 2_665
O12 Ba4 O7W 143.01(18) . 2_665
O5W Ba4 O7W 74.7(2) 2_665 2_665
O7W Ba4 O7W 87.38(17) . 2_665
O7 Ba4 Ba4 166.86(12) . 2_665
O6W Ba4 Ba4 99.96(13) . 2_665
O8 Ba4 Ba4 117.06(11) . 2_665
O12 Ba4 Ba4 105.56(11) . 2_665
O5W Ba4 Ba4 100.88(13) 2_665 2_665
O7W Ba4 Ba4 44.35(12) . 2_665
O7W Ba4 Ba4 43.03(13) 2_665 2_665
Cl2 Cd1 Cl3 115.14(12) . .
Cl2 Cd1 Cl1 111.56(8) . .
Cl3 Cd1 Cl1 113.28(9) . .
Cl2 Cd1 Cl4 109.06(12) . .
Cl3 Cd1 Cl4 104.47(15) . .
Cl1 Cd1 Cl4 102.15(10) . .
Cd1 Cl1 Ba1 115.11(7) . .
O1 C1 N1 127.0(7) . .
O1 C1 N2 124.7(7) . .
N1 C1 N2 108.3(7) . .
N1 C2 N3 111.6(6) . .
N1 C2 C3 103.7(5) . .
N3 C2 C3 103.1(5) . .
N1 C2 C37 110.9(6) . .
N3 C2 C37 110.3(6) . .
C3 C2 C37 116.9(6) . .
N2 C3 N4 113.1(5) . .
N2 C3 C2 103.5(5) . .
N4 C3 C2 103.1(5) . .
N2 C3 C38 111.6(6) . .
N4 C3 C38 111.0(6) . .
C2 C3 C38 114.3(6) . .
O7 C4 N3 125.9(7) . .
O7 C4 N4 125.6(7) . .
N3 C4 N4 108.6(6) . .
N2 C5 N5 114.5(6) . .
N2 C5 H5A 108.6 . .
N5 C5 H5A 108.6 . .
N2 C5 H5B 108.6 . .
N5 C5 H5B 108.6 . .
H5A C5 H5B 107.6 . .
N4 C6 N7 115.2(5) . .
N4 C6 H6A 108.5 . .
N7 C6 H6A 108.5 . .
N4 C6 H6B 108.5 . .
N7 C6 H6B 108.5 . .
H6A C6 H6B 107.5 . .
O2 C7 N6 124.5(7) . .
O2 C7 N5 126.0(6) . .
N6 C7 N5 109.5(6) . .
N7 C8 N5 113.4(5) . .
N7 C8 C39 114.5(6) . .
N5 C8 C39 111.9(6) . .
N7 C8 C9 102.7(5) . .
N5 C8 C9 101.1(5) . .
C39 C8 C9 111.9(6) . .
N8 C9 N6 111.2(5) . .
N8 C9 C40 112.5(6) . .
N6 C9 C40 113.5(6) . .
N8 C9 C8 101.1(5) . .
N6 C9 C8 101.7(5) . .
C40 C9 C8 115.8(6) . .
O8 C10 N7 126.4(7) . .
O8 C10 N8 126.4(7) . .
N7 C10 N8 107.1(7) . .
N9 C11 N6 113.8(5) . .
N9 C11 H11A 108.8 . .
N6 C11 H11A 108.8 . .
N9 C11 H11B 108.8 . .
N6 C11 H11B 108.8 . .
H11A C11 H11B 107.7 . .
N8 C12 N11 113.1(5) . .
N8 C12 H12A 109.0 . .
N11 C12 H12A 109.0 . .
N8 C12 H12B 109.0 . .
N11 C12 H12B 109.0 . .
H12A C12 H12B 107.8 . .
O3 C13 N9 125.2(7) . .
O3 C13 N10 125.2(7) . .
N9 C13 N10 109.5(6) . .
N9 C14 N11 116.2(5) . .
N9 C14 C15 103.7(5) . .
N11 C14 C15 102.8(5) . .
N9 C14 H14 111.2 . .
N11 C14 H14 111.2 . .
C15 C14 H14 111.2 . .
N12 C15 N10 114.4(5) . .
N12 C15 C14 104.6(5) . .
N10 C15 C14 102.8(5) . .
N12 C15 H15 111.5 . .
N10 C15 H15 111.5 . .
C14 C15 H15 111.5 . .
O9 C16 N12 127.7(7) . .
O9 C16 N11 123.4(7) . .
N12 C16 N11 108.8(6) . .
N13 C17 N10 114.6(5) . .
N13 C17 H17A 108.6 . .
N10 C17 H17A 108.6 . .
N13 C17 H17B 108.6 . .
N10 C17 H17B 108.6 . .
H17A C17 H17B 107.6 . .
N15 C18 N12 113.5(5) . .
N15 C18 H18A 108.9 . .
N12 C18 H18A 108.9 . .
N15 C18 H18B 108.9 . .
N12 C18 H18B 108.9 . .
H18A C18 H18B 107.7 . .
O4 C19 N14 128.6(6) . .
O4 C19 N13 122.7(7) . .
N14 C19 N13 108.7(6) . .
N13 C20 N15 112.4(5) . .
N13 C20 C41 112.7(6) . .
N15 C20 C41 111.8(5) . .
N13 C20 C21 102.8(5) . .
N15 C20 C21 101.7(5) . .
C41 C20 C21 114.7(6) . .
N14 C21 N16 112.6(5) . .
N14 C21 C42 113.7(6) . .
N16 C21 C42 111.1(6) . .
N14 C21 C20 101.8(5) . .
N16 C21 C20 101.1(5) . .
C42 C21 C20 115.6(6) . .
O10 C22 N16 125.9(7) . .
O10 C22 N15 125.7(6) . .
N16 C22 N15 108.4(6) . .
N14 C23 N17 113.9(5) . .
N14 C23 H23A 108.8 . .
N17 C23 H23A 108.8 . .
N14 C23 H23B 108.8 . .
N17 C23 H23B 108.8 . .
H23A C23 H23B 107.7 . .
N16 C24 N19 116.3(5) . .
N16 C24 H24A 108.2 . .
N19 C24 H24A 108.2 . .
N16 C24 H24B 108.2 . .
N19 C24 H24B 108.2 . .
H24A C24 H24B 107.4 . .
O5 C25 N18 124.9(7) . .
O5 C25 N17 126.9(7) . .
N18 C25 N17 108.1(7) . .
N19 C26 N17 112.8(5) . .
N19 C26 C43 113.1(6) . .
N17 C26 C43 110.7(6) . .
N19 C26 C27 104.4(6) . .
N17 C26 C27 100.5(5) . .
C43 C26 C27 114.6(6) . .
N18 C27 N20 112.1(5) . .
N18 C27 C44 112.5(5) . .
N20 C27 C44 109.9(6) . .
N18 C27 C26 104.0(5) . .
N20 C27 C26 100.2(5) . .
C44 C27 C26 117.6(6) . .
O11 C28 N20 125.8(7) . .
O11 C28 N19 125.1(7) . .
N20 C28 N19 109.1(6) . .
N21 C29 N18 113.5(5) . .
N21 C29 H29A 108.9 . .
N18 C29 H29A 108.9 . .
N21 C29 H29B 108.9 . .
N18 C29 H29B 108.9 . .
H29A C29 H29B 107.7 . .
N23 C30 N20 113.6(5) . .
N23 C30 H30A 108.8 . .
N20 C30 H30A 108.8 . .
N23 C30 H30B 108.8 . .
N20 C30 H30B 108.8 . .
H30A C30 H30B 107.7 . .
O6 C31 N22 126.1(7) . .
O6 C31 N21 125.5(7) . .
N22 C31 N21 108.4(7) . .
N21 C32 N23 113.8(5) . .
N21 C32 C33 104.0(5) . .
N23 C32 C33 103.4(5) . .
N21 C32 H32 111.7 . .
N23 C32 H32 111.7 . .
C33 C32 H32 111.7 . .
N22 C33 N24 113.9(5) . .
N22 C33 C32 103.7(6) . .
N24 C33 C32 104.4(5) . .
N22 C33 H33 111.5 . .
N24 C33 H33 111.5 . .
C32 C33 H33 111.5 . .
O12 C34 N24 126.0(7) . .
O12 C34 N23 125.3(7) . .
N24 C34 N23 108.7(6) . .
N22 C35 N1 112.6(5) . .
N22 C35 H35A 109.1 . .
N1 C35 H35A 109.1 . .
N22 C35 H35B 109.1 . .
N1 C35 H35B 109.1 . .
H35A C35 H35B 107.8 . .
N24 C36 N3 114.2(6) . .
N24 C36 H36A 108.7 . .
N3 C36 H36A 108.7 . .
N24 C36 H36B 108.7 . .
N3 C36 H36B 108.7 . .
H36A C36 H36B 107.6 . .
C2 C37 H37A 109.5 . .
C2 C37 H37B 109.5 . .
H37A C37 H37B 109.5 . .
C2 C37 H37C 109.5 . .
H37A C37 H37C 109.5 . .
H37B C37 H37C 109.5 . .
C3 C38 H38A 109.5 . .
C3 C38 H38B 109.5 . .
H38A C38 H38B 109.5 . .
C3 C38 H38C 109.5 . .
H38A C38 H38C 109.5 . .
H38B C38 H38C 109.5 . .
C8 C39 H39A 109.5 . .
C8 C39 H39B 109.5 . .
H39A C39 H39B 109.5 . .
C8 C39 H39C 109.5 . .
H39A C39 H39C 109.5 . .
H39B C39 H39C 109.5 . .
C9 C40 H40A 109.5 . .
C9 C40 H40B 109.5 . .
H40A C40 H40B 109.5 . .
C9 C40 H40C 109.5 . .
H40A C40 H40C 109.5 . .
H40B C40 H40C 109.5 . .
C20 C41 H41A 109.5 . .
C20 C41 H41B 109.5 . .
H41A C41 H41B 109.5 . .
C20 C41 H41C 109.5 . .
H41A C41 H41C 109.5 . .
H41B C41 H41C 109.5 . .
C21 C42 H42A 109.5 . .
C21 C42 H42B 109.5 . .
H42A C42 H42B 109.5 . .
C21 C42 H42C 109.5 . .
H42A C42 H42C 109.5 . .
H42B C42 H42C 109.5 . .
C26 C43 H43A 109.5 . .
C26 C43 H43B 109.5 . .
H43A C43 H43B 109.5 . .
C26 C43 H43C 109.5 . .
H43A C43 H43C 109.5 . .
H43B C43 H43C 109.5 . .
C27 C44 H44A 109.5 . .
C27 C44 H44B 109.5 . .
H44A C44 H44B 109.5 . .
C27 C44 H44C 109.5 . .
H44A C44 H44C 109.5 . .
H44B C44 H44C 109.5 . .
C1 N1 C2 112.5(6) . .
C1 N1 C35 118.5(6) . .
C2 N1 C35 129.0(6) . .
C1 N2 C5 119.6(6) . .
C1 N2 C3 111.2(6) . .
C5 N2 C3 127.3(6) . .
C4 N3 C36 121.3(6) . .
C4 N3 C2 111.5(6) . .
C36 N3 C2 126.8(5) . .
C4 N4 C6 121.3(6) . .
C4 N4 C3 112.6(5) . .
C6 N4 C3 126.1(6) . .
C7 N5 C8 113.3(5) . .
C7 N5 C5 120.9(6) . .
C8 N5 C5 122.5(6) . .
C7 N6 C11 124.1(6) . .
C7 N6 C9 112.7(5) . .
C11 N6 C9 122.8(5) . .
C10 N7 C8 113.4(6) . .
C10 N7 C6 121.0(6) . .
C8 N7 C6 125.5(6) . .
C10 N8 C12 120.1(6) . .
C10 N8 C9 113.1(6) . .
C12 N8 C9 123.8(5) . .
C13 N9 C14 111.7(5) . .
C13 N9 C11 123.6(6) . .
C14 N9 C11 124.6(5) . .
C13 N10 C17 123.4(6) . .
C13 N10 C15 111.9(6) . .
C17 N10 C15 124.4(6) . .
C16 N11 C14 110.9(6) . .
C16 N11 C12 121.4(6) . .
C14 N11 C12 121.7(5) . .
C16 N12 C15 112.4(6) . .
C16 N12 C18 122.3(6) . .
C15 N12 C18 124.2(5) . .
C19 N13 C17 122.0(6) . .
C19 N13 C20 111.7(5) . .
C17 N13 C20 126.3(5) . .
C19 N14 C23 118.8(6) . .
C19 N14 C21 113.5(5) . .
C23 N14 C21 124.5(6) . .
C22 N15 C18 122.3(5) . .
C22 N15 C20 113.1(5) . .
C18 N15 C20 124.0(5) . .
C22 N16 C24 120.7(6) . .
C22 N16 C21 114.2(6) . .
C24 N16 C21 125.1(6) . .
C25 N17 C23 118.6(6) . .
C25 N17 C26 112.8(6) . .
C23 N17 C26 124.2(6) . .
C25 N18 C29 122.6(6) . .
C25 N18 C27 111.6(6) . .
C29 N18 C27 125.7(6) . .
C28 N19 C26 111.2(6) . .
C28 N19 C24 122.2(6) . .
C26 N19 C24 126.3(6) . .
C28 N20 C30 121.7(6) . .
C28 N20 C27 111.8(6) . .
C30 N20 C27 123.5(5) . .
C31 N21 C29 123.7(6) . .
C31 N21 C32 111.6(6) . .
C29 N21 C32 124.3(6) . .
C31 N22 C33 111.6(6) . .
C31 N22 C35 121.8(6) . .
C33 N22 C35 125.0(6) . .
C34 N23 C30 120.6(6) . .
C34 N23 C32 110.7(6) . .
C30 N23 C32 122.6(6) . .
C34 N24 C36 122.8(6) . .
C34 N24 C33 111.9(6) . .
C36 N24 C33 124.3(6) . .
C7 O2 Ba1 153.2(5) . .
C13 O3 Ba1 136.6(4) . .
C19 O4 Ba1 166.3(5) . .
C31 O6 Ba1 150.2(4) . 2_766
C4 O7 Ba4 138.7(5) . .
C10 O8 Ba4 142.6(5) . .
C16 O9 Ba3 148.9(4) . .
C22 O10 Ba3 137.0(4) . .
C28 O11 Ba3 144.6(5) . .
C34 O12 Ba4 150.0(5) . .

loop_
_geom_bond_atom_site_label_1
_geom_bond_atom_site_label_2
_geom_bond_distance
_geom_bond_site_symmetry_2
O1W Ba1 2.716(5) .
O2W Ba1 2.858(5) .
O3W Ba1 2.773(5) .
O4W Ba1 2.762(6) .
O5W Ba3 2.789(6) .
O5W Ba4 2.825(6) 2_665
O6W Ba4 2.783(6) .
O6W Ba3 2.819(5) 2_665
O7W Ba4 2.955(7) .
O7W Ba3 2.952(6) .
O7W Ba3 3.011(7) 2_665
O7W Ba4 3.027(6) 2_665
Ba1 O3 2.687(5) .
Ba1 O4 2.876(5) .
Ba1 O6 3.029(5) 2_766
Ba1 O2 3.058(5) .
Ba1 Cl1 3.230(2) .
Ba3 O10 2.612(5) .
Ba3 O6W 2.819(5) 2_665
Ba3 O9 2.830(5) .
Ba3 O11 2.831(5) .
Ba3 O7W 3.011(7) 2_665
Ba3 Ba3 4.2993(16) 2_665
Ba4 O7 2.609(5) .
Ba4 O8 2.805(5) .
Ba4 O12 2.819(5) .
Ba4 O5W 2.825(6) 2_665
Ba4 O7W 3.027(6) 2_665
Ba4 Ba4 4.326(2) 2_665
Cd1 Cl2 2.433(3) .
Cd1 Cl3 2.451(3) .
Cd1 Cl1 2.480(2) .
Cd1 Cl4 2.479(3) .
C1 O1 1.235(8) .
C1 N1 1.350(9) .
C1 N2 1.399(9) .
C2 N1 1.450(8) .
C2 N3 1.492(8) .
C2 C3 1.538(9) .
C2 C37 1.541(9) .
C3 N2 1.450(8) .
C3 N4 1.472(8) .
C3 C38 1.555(10) .
C4 O7 1.205(8) .
C4 N3 1.367(8) .
C4 N4 1.372(8) .
C5 N2 1.442(8) .
C5 N5 1.471(8) .
C5 H5A 0.9800 .
C5 H5B 0.9800 .
C6 N4 1.449(8) .
C6 N7 1.461(8) .
C6 H6A 0.9800 .
C6 H6B 0.9800 .
C7 O2 1.221(7) .
C7 N6 1.344(8) .
C7 N5 1.358(8) .
C8 N7 1.432(8) .
C8 N5 1.474(8) .
C8 C39 1.532(9) .
C8 C9 1.600(9) .
C9 N8 1.461(8) .
C9 N6 1.489(8) .
C9 C40 1.512(9) .
C10 O8 1.224(8) .
C10 N7 1.387(8) .
C10 N8 1.380(9) .
C11 N9 1.453(8) .
C11 N6 1.459(8) .
C11 H11A 0.9800 .
C11 H11B 0.9800 .
C12 N8 1.454(8) .
C12 N11 1.467(8) .
C12 H12A 0.9800 .
C12 H12B 0.9800 .
C13 O3 1.237(7) .
C13 N9 1.355(8) .
C13 N10 1.350(8) .
C14 N9 1.447(8) .
C14 N11 1.458(8) .
C14 C15 1.539(9) .
C14 H14 0.9900 .
C15 N12 1.437(8) .
C15 N10 1.458(8) .
C15 H15 0.9900 .
C16 O9 1.231(8) .
C16 N12 1.344(8) .
C16 N11 1.393(8) .
C17 N13 1.427(8) .
C17 N10 1.449(8) .
C17 H17A 0.9800 .
C17 H17B 0.9800 .
C18 N15 1.437(8) .
C18 N12 1.468(8) .
C18 H18A 0.9800 .
C18 H18B 0.9800 .
C19 O4 1.233(8) .
C19 N14 1.349(8) .
C19 N13 1.408(8) .
C20 N13 1.453(8) .
C20 N15 1.469(8) .
C20 C41 1.509(9) .
C20 C21 1.599(9) .
C21 N14 1.467(8) .
C21 N16 1.470(8) .
C21 C42 1.512(9) .
C22 O10 1.223(8) .
C22 N16 1.348(8) .
C22 N15 1.365(8) .
C23 N14 1.452(8) .
C23 N17 1.479(8) .
C23 H23A 0.9800 .
C23 H23B 0.9800 .
C24 N16 1.474(8) .
C24 N19 1.469(8) .
C24 H24A 0.9800 .
C24 H24B 0.9800 .
C25 O5 1.208(8) .
C25 N18 1.366(8) .
C25 N17 1.368(8) .
C26 N19 1.417(8) .
C26 N17 1.488(8) .
C26 C43 1.527(10) .
C26 C27 1.552(9) .
C27 N18 1.460(8) .
C27 N20 1.490(8) .
C27 C44 1.544(9) .
C28 O11 1.229(8) .
C28 N20 1.337(8) .
C28 N19 1.379(8) .
C29 N21 1.420(8) .
C29 N18 1.458(8) .
C29 H29A 0.9800 .
C29 H29B 0.9800 .
C30 N23 1.455(8) .
C30 N20 1.455(8) .
C30 H30A 0.9800 .
C30 H30B 0.9800 .
C31 O6 1.226(8) .
C31 N22 1.371(9) .
C31 N21 1.384(9) .
C32 N21 1.439(8) .
C32 N23 1.472(7) .
C32 C33 1.538(9) .
C32 H32 0.9900 .
C33 N22 1.447(8) .
C33 N24 1.460(8) .
C33 H33 0.9900 .
C34 O12 1.209(8) .
C34 N24 1.370(9) .
C34 N23 1.401(9) .
C35 N22 1.455(9) .
C35 N1 1.477(8) .
C35 H35A 0.9800 .
C35 H35B 0.9800 .
C36 N24 1.423(9) .
C36 N3 1.454(8) .
C36 H36A 0.9800 .
C36 H36B 0.9800 .
C37 H37A 0.9700 .
C37 H37B 0.9700 .
C37 H37C 0.9700 .
C38 H38A 0.9700 .
C38 H38B 0.9700 .
C38 H38C 0.9700 .
C39 H39A 0.9700 .
C39 H39B 0.9700 .
C39 H39C 0.9700 .
C40 H40A 0.9700 .
C40 H40B 0.9700 .
C40 H40C 0.9700 .
C41 H41A 0.9700 .
C41 H41B 0.9700 .
C41 H41C 0.9700 .
C42 H42A 0.9700 .
C42 H42B 0.9700 .
C42 H42C 0.9700 .
C43 H43A 0.9700 .
C43 H43B 0.9700 .
C43 H43C 0.9700 .
C44 H44A 0.9700 .
C44 H44B 0.9700 .
C44 H44C 0.9700 .
O6 Ba1 3.029(5) 2_766

loop_
_platon_squeeze_void_nr
_platon_squeeze_void_average_x
_platon_squeeze_void_average_y
_platon_squeeze_void_average_z
_platon_squeeze_void_volume
_platon_squeeze_void_count_electrons
_platon_squeeze_void_content
1 -0.018 -0.001 -0.009 1465 600 ' '
2 0.290 0.490 0.740 78 25 ' '
3 0.710 0.509 0.260 78 16 ' '
